data_2104554
loop_
_publ_author_name
'Marsh, Richard E.'

_publ_section_title
;
 Space groups <i>P</i>1 and <i>Cc</i>: how are they doing?
;
_journal_coeditor_code BK5088
_journal_issue 6
_journal_name_full 'Acta Crystallographica Section B'
_journal_page_first 782
_journal_page_last 783
_journal_paper_doi 10.1107/S0108768109046448
_journal_volume 65
_journal_year 2009
_chemical_formula_moiety 'C32 H30 Co2 Cr La N8 O12 '
_chemical_formula_sum 'C32 H30 Co2 Cr La N8 O12'
_chemical_formula_weight 1027.9
_chemical_name_systematic
;
catena-(tetrakis(mu(3)-2,6-bis(acetylacetato)pyridine)octakis(mu(2)-cyano)-
hexadeca-aqua-tetracyano-di-chromium-tetra-cobalt-di-lanthanum
;
_space_group_IT_number 118
_symmetry_cell_setting tetragonal
_symmetry_Int_Tables_number 118
_symmetry_space_group_name_Hall 'P -4 -2n'
_symmetry_space_group_name_H-M 'P -4 n 2'
_cell_angle_alpha 90.
_cell_angle_beta 90.
_cell_angle_gamma 90.
_cell_formula_units_Z 2
_cell_length_a 10.616(4)
_cell_length_b 10.616
_cell_length_c 17.008(6)
_cell_measurement_reflns_used 4915
_cell_measurement_temperature 183.1
_cell_measurement_theta_max 27.5
_cell_measurement_theta_min 3.1
_cell_volume 1916.8(10)
_diffrn_measurement_device_type 'Rigaku/MSC Mercury CCD'
_diffrn_radiation_type 'Mo K\a'
_diffrn_radiation_wavelength 0.7107
_exptl_crystal_colour Orange
_exptl_crystal_density_diffrn 1.780
_exptl_crystal_density_method 'not measured'
_exptl_crystal_description Block
_exptl_crystal_F_000 1018
_exptl_crystal_size_max 0.250
_exptl_crystal_size_mid 0.150
_exptl_crystal_size_min 0.090
_cod_data_source_file bk5088.cif
_cod_data_source_block SEWXUO
_cod_original_cell_volume 1916.8(12)
_cod_original_sg_symbol_H-M P-4n2
_cod_original_formula_sum 'C32 H30 Co2 Cr La N8 O12 '
_cod_database_code 2104554

loop_
_symmetry_equiv_pos_as_xyz
'x, y, z'
'y, -x, -z'
'-x, -y, z'
'-y, x, -z'
'-x+1/2, y+1/2, z+1/2'
'y+1/2, x+1/2, -z+1/2'
'x+1/2, -y+1/2, z+1/2'
'-y+1/2, -x+1/2, -z+1/2'

loop_
_atom_site_label
_atom_site_type_symbol
_atom_site_fract_x
_atom_site_fract_y
_atom_site_fract_z
_atom_site_occupancy
La1 La 0.0 0.5 0.25 1
Cr1 Cr 0.5 0.5 0.0 1
Co1 Co 0.0 0.5 0.0292 1
O1 O -0.0291 0.3544 -0.0441 1
O2 O -0.0478 0.3825 0.1228 1
O3 O 0.2202 0.4192 0.1985 1
N1 N 0.1784 0.6784 0.25 1
N2 N 0.2000 0.4630 0.0188 1
N3 N 0.5 0.5 -0.1910 1
C1 C -0.1300 0.1764 -0.0997 1
C2 C -0.1002 0.2625 -0.0312 1
C3 C -0.1541 0.2328 0.0429 1
C4 C -0.1312 0.2950 0.1129 1
C5 C -0.2061 0.2602 0.1835 1
C6 C -0.3009 0.1684 0.1819 1
C7 C -0.3628 0.1372 0.25 1
C8 C 0.3060 0.4738 0.0089 1
C9 C 0.5 0.5 0.1215 1
H1 H -0.1698 0.2226 -0.1410 1
H2 H -0.0538 0.1404 -0.1200 1
H3 H -0.1842 0.1103 -0.0834 1
H4 H -0.2119 0.1636 0.0446 1
H5 H -0.3218 0.1256 0.1335 1
H6 H -0.4261 0.0739 0.25 1

loop_
_geom_angle_atom_site_label_1
_geom_angle_atom_site_label_2
_geom_angle_atom_site_label_3
_geom_angle
_geom_angle_site_symmetry_1
_geom_angle_site_symmetry_2
_geom_angle_site_symmetry_3
_geom_angle_publ_flag
O2 La1 O3 74.67 . . . yes
O2 La1 N1 119.14 . . . yes
O2 La1 O2 63.80 . . 3_565 yes
O2 La1 O3 72.60 . . 3_565 yes
O2 La1 N1 60.86 . . 3_565 yes
O2 La1 O2 121.72 . . 6_455 yes
O2 La1 O3 130.58 . . 6_455 yes
O2 La1 O2 156.30 . . 8_555 yes
O2 La1 O3 85.00 . . 8_555 yes
O3 La1 N1 66.64 . . . yes
O2 La1 O3 72.60 3_565 . . yes
O3 La1 O3 141.24 . . 3_565 yes
O3 La1 N1 113.36 . . 3_565 yes
O2 La1 O3 130.58 6_455 . . yes
O3 La1 O3 133.29 . . 6_455 yes
O2 La1 O3 85.00 8_555 . . yes
O3 La1 O3 62.26 . . 8_555 yes
O2 La1 N1 60.86 3_565 . . yes
O3 La1 N1 113.36 3_565 . . yes
N1 La1 N1 180.00 . . 3_565 yes
O2 La1 N1 119.14 6_455 . . yes
O3 La1 N1 66.64 6_455 . . yes
O2 La1 N1 60.86 8_555 . . yes
O3 La1 N1 113.36 8_555 . . yes
O2 La1 O3 74.67 3_565 . 3_565 yes
O2 La1 N1 119.14 3_565 . 3_565 yes
O2 La1 O2 156.30 3_565 . 6_455 yes
O2 La1 O3 85.00 3_565 . 6_455 yes
O2 La1 O2 121.72 3_565 . 8_555 yes
O2 La1 O3 130.58 3_565 . 8_555 yes
O3 La1 N1 66.64 3_565 . 3_565 yes
O2 La1 O3 85.00 6_455 . 3_565 yes
O3 La1 O3 62.26 3_565 . 6_455 yes
O2 La1 O3 130.58 8_555 . 3_565 yes
O3 La1 O3 133.29 3_565 . 8_555 yes
O2 La1 N1 60.86 6_455 . 3_565 yes
O3 La1 N1 113.36 6_455 . 3_565 yes
O2 La1 N1 119.14 8_555 . 3_565 yes
O3 La1 N1 66.64 8_555 . 3_565 yes
O2 La1 O3 74.67 6_455 . 6_455 yes
O2 La1 O2 63.80 6_455 . 8_555 yes
O2 La1 O3 72.60 6_455 . 8_555 yes
O2 La1 O3 72.60 8_555 . 6_455 yes
O3 La1 O3 141.24 6_455 . 8_555 yes
O2 La1 O3 74.67 8_555 . 8_555 yes
O1 Co1 O2 88.63 . . . yes
O1 Co1 N2 87.74 . . . yes
O1 Co1 O1 103.32 . . 3_565 yes
O1 Co1 O2 166.20 . . 3_565 yes
O1 Co1 N2 86.45 . . 3_565 yes
O2 Co1 N2 101.09 . . . yes
O1 Co1 O2 166.20 3_565 . . yes
O2 Co1 O2 80.46 . . 3_565 yes
O2 Co1 N2 86.12 . . 3_565 yes
O1 Co1 N2 86.45 3_565 . . yes
O2 Co1 N2 86.12 3_565 . . yes
N2 Co1 N2 170.63 . . 3_565 yes
O1 Co1 O2 88.63 3_565 . 3_565 yes
O1 Co1 N2 87.74 3_565 . 3_565 yes
O2 Co1 N2 101.09 3_565 . 3_565 yes
C8 Cr1 C9 85.83 . . . yes
C8 Cr1 C8 90.30 . . 2_565 yes
C8 Cr1 C9 94.17 . . 2_565 yes
C8 Cr1 C8 171.67 . . 3_665 yes
C8 Cr1 C8 90.30 . . 4_655 yes
C8 Cr1 C9 94.17 2_565 . . yes
C9 Cr1 C9 180.00 . . 2_565 yes
C8 Cr1 C9 85.83 3_665 . . yes
C8 Cr1 C9 94.17 4_655 . . yes
C8 Cr1 C9 85.83 2_565 . 2_565 yes
C8 Cr1 C8 90.30 2_565 . 3_665 yes
C8 Cr1 C8 171.67 2_565 . 4_655 yes
C8 Cr1 C9 94.17 3_665 . 2_565 yes
C8 Cr1 C9 85.83 4_655 . 2_565 yes
C8 Cr1 C8 90.30 3_665 . 4_655 yes
Co1 O1 C2 125.65 . . . yes
La1 O2 Co1 107.87 . . . yes
La1 O2 C4 126.73 . . . yes
Co1 O2 C4 119.77 . . . yes
La1 N1 C5 119.99 . . 3_565 yes
La1 N1 C5 119.99 . . 8_555 yes
C5 N1 C5 120.02 3_565 . 8_555 yes
Co1 N2 C8 163.38 . . . yes
O1 C2 C1 117.46 . . . yes
O1 C2 C3 124.84 . . . yes
C1 C2 C3 117.70 . . . no
C2 C3 C4 125.97 . . . no
O2 C4 C3 125.10 . . . yes
O2 C4 C5 116.05 . . . yes
C3 C4 C5 118.86 . . . no
C4 C5 C6 122.77 . . . no
N1 C5 C4 116.36 3_565 . . yes
N1 C5 C6 120.87 3_565 . . yes
C5 C6 C7 119.70 . . . no
C6 C7 C6 118.77 . . 6_455 no
Cr1 C8 N2 175.31 . . . yes
Cr1 C9 N3 180.00 . . 2_565 yes
C2 C1 H1 110.00 . . . no
C2 C1 H2 110.00 . . . no
C2 C1 H3 110.00 . . . no
H1 C1 H2 108.00 . . . no
H1 C1 H3 109.00 . . . no
H2 C1 H3 109.00 . . . no
C2 C3 H4 117.00 . . . no
C4 C3 H4 117.00 . . . no
C5 C6 H5 121.00 . . . no
C7 C6 H5 120.00 . . . no
C6 C7 H6 121.00 . . . no
C6 C7 H6 121.00 6_455 . . no

loop_
_geom_bond_atom_site_label_1
_geom_bond_atom_site_label_2
_geom_bond_distance
_geom_bond_site_symmetry_1
_geom_bond_site_symmetry_2
_geom_bond_publ_flag
La1 O2 2.5483 . . yes
La1 O3 2.6396 . . yes
La1 N1 2.6784(9) . . yes
La1 O2 2.5483 . 3_565 yes
La1 O3 2.6396 . 3_565 yes
La1 N1 2.6784(9) . 3_565 yes
La1 O2 2.5483 . 6_455 yes
La1 O3 2.6396 . 6_455 yes
La1 O2 2.5483 . 8_555 yes
La1 O3 2.6396 . 8_555 yes
Co1 O1 2.0097 . . yes
Co1 O2 2.0851 . . yes
Co1 N2 2.1665 . . yes
Co1 O1 2.0097 . 3_565 yes
Co1 O2 2.0851 . 3_565 yes
Co1 N2 2.1665 . 3_565 yes
Cr1 C8 2.0837 . . yes
Cr1 C9 2.0665(7) . . yes
Cr1 C8 2.0837 . 2_565 yes
Cr1 C9 2.0665(7) . 2_565 yes
Cr1 C8 2.0837 . 3_665 yes
Cr1 C8 2.0837 . 4_655 yes
O1 C2 1.2529 . . yes
O2 C4 1.2943 . . yes
N1 C5 1.3381 . 3_565 yes
N1 C5 1.3381 . 8_555 yes
N2 C8 1.1436 . . yes
N3 C9 1.1821(4) . 2_565 yes
C1 C2 1.5142 . . no
C2 C3 1.4196 . . no
C3 C4 1.3829 . . no
C4 C5 1.4868 . . no
C5 C6 1.4012 . . no
C6 C7 1.3722 . . no
C1 H1 0.9600 . . no
C1 H2 0.9600 . . no
C1 H3 0.9500 . . no
C3 H4 0.9600 . . no
C6 H5 0.9700 . . no
C7 H6 0.9500 . . no
